data_1520598
loop_
_publ_author_name
'Chandra Mondal, Kartik'
'Roy, Sudipta'
'Dittrich, Birger'
'Maity, Bholanath'
'Dutta, Sayan'
'Koley, Debasis'
'Vasa, Suresh Kumar'
'Linser, Rasmus'
'Dechert, Sebastian'
'Roesky, Herbert W.'

_publ_section_title
;
 A soluble molecular variant of the semiconducting silicondiselenide
;
_journal_issue 9
_journal_name_full 'Chem. Sci.'
_journal_page_first 5230
_journal_paper_doi 10.1039/C5SC01516B
_journal_volume 6
_journal_year 2015
_chemical_formula_moiety 'C40 H62 N2 Si2'
_chemical_formula_sum 'C40 H62 N2 Si2'
_chemical_formula_weight 627.09
_chemical_name_systematic
;
?
;
_space_group_crystal_system triclinic
_space_group_IT_number 2
_space_group_name_Hall '-P 1'
_space_group_name_H-M_alt 'P -1'
_symmetry_space_group_name_Hall '-P 1'
_symmetry_space_group_name_H-M 'P -1'
_atom_sites_solution_hydrogens geom
_audit_creation_method SHELXL-2012
_audit_update_record
;
2013-02-26 deposited with the CCDC.
2015-06-18 downloaded from the CCDC.
;
_cell_angle_alpha 91.036(6)
_cell_angle_beta 102.694(6)
_cell_angle_gamma 116.006(6)
_cell_formula_units_Z 1
_cell_length_a 9.4109(9)
_cell_length_b 10.1841(10)
_cell_length_c 11.6538(12)
_cell_measurement_reflns_used 5183
_cell_measurement_temperature 100(2)
_cell_measurement_theta_max 65.16
_cell_measurement_theta_min 3.922
_cell_volume 970.92(18)
_computing_cell_refinement 'Apex2 (Bruker AXS, 2008)'
_computing_data_collection 'Apex2 (Bruker AXS, 2008)'
_computing_molecular_graphics 'Shelxle (Huebschle et al., 2011)'
_computing_publication_material 'enCIFer 1.3, CCDC, 2008'
_computing_structure_refinement 'SHELXL-2012 (Sheldrick, 2012)'
_computing_structure_solution 'SHELXS-97 (Sheldrick, 2008)'
_diffrn_ambient_temperature 100(2)
_diffrn_detector_area_resol_mean 5.6020
_diffrn_measured_fraction_theta_full 0.952
_diffrn_measured_fraction_theta_max 0.968
_diffrn_measurement_device_type 'Bruker SMART 6000'
_diffrn_measurement_method 'omega scans'
_diffrn_orient_matrix_UB_11 3.3947229e-02
_diffrn_orient_matrix_UB_12 2.6218154e-02
_diffrn_orient_matrix_UB_13 8.8163085e-02
_diffrn_orient_matrix_UB_21 2.4598276e-02
_diffrn_orient_matrix_UB_22 1.0451724e-01
_diffrn_orient_matrix_UB_23 -9.9035846e-03
_diffrn_orient_matrix_UB_31 -1.1480325e-01
_diffrn_orient_matrix_UB_32 -2.3066584e-02
_diffrn_orient_matrix_UB_33 1.8480076e-05
_diffrn_radiation_monochromator 'INCOATEC multilayer optics'
_diffrn_radiation_source 'rotating anode'
_diffrn_radiation_type CuK\a
_diffrn_radiation_wavelength 1.54178
_diffrn_reflns_av_R_equivalents 0.0645
_diffrn_reflns_av_unetI/netI 0.0471
_diffrn_reflns_laue_measured_fraction_full 0.952
_diffrn_reflns_laue_measured_fraction_max 0.968
_diffrn_reflns_limit_h_max 10
_diffrn_reflns_limit_h_min -11
_diffrn_reflns_limit_k_max 12
_diffrn_reflns_limit_k_min -12
_diffrn_reflns_limit_l_max 13
_diffrn_reflns_limit_l_min -13
_diffrn_reflns_number 16983
_diffrn_reflns_point_group_measured_fraction_full 0.952
_diffrn_reflns_point_group_measured_fraction_max 0.968
_diffrn_reflns_theta_full 67.679
_diffrn_reflns_theta_max 66.714
_diffrn_reflns_theta_min 3.922
_exptl_absorpt_coefficient_mu 1.022
_exptl_absorpt_correction_T_max 0.7528
_exptl_absorpt_correction_T_min 0.6432
_exptl_absorpt_correction_type multi-scan
_exptl_absorpt_process_details 'SADABS 2012/1 (Sheldrick, 2012)'
_exptl_crystal_colour red
_exptl_crystal_density_diffrn 1.0725
_exptl_crystal_density_method 'not measured'
_exptl_crystal_description rectangle
_exptl_crystal_F_000 344.0
_exptl_crystal_size_max 0.019
_exptl_crystal_size_mid 0.014
_exptl_crystal_size_min 0.011
_refine_diff_density_max 0.452
_refine_diff_density_min -0.276
_refine_diff_density_rms 0.067
_refine_ls_extinction_method none
_refine_ls_goodness_of_fit_ref 1.064
_refine_ls_hydrogen_treatment constr
_refine_ls_matrix_type full
_refine_ls_number_parameters 276
_refine_ls_number_reflns 3341
_refine_ls_number_restraints 130
_refine_ls_restrained_S_all 1.054
_refine_ls_R_factor_all 0.0908
_refine_ls_R_factor_gt 0.0747
_refine_ls_shift/su_max 0.000
_refine_ls_shift/su_mean 0.000
_refine_ls_structure_factor_coef Fsqd
_refine_ls_weighting_details
;
w=1/[\s^2^(Fo^2^)+(0.0578P)^2^+2.4723P]
where P=(Fo^2^+2Fc^2^)/3
;
_refine_ls_weighting_scheme calc
_refine_ls_wR_factor_gt 0.1935
_refine_ls_wR_factor_ref 0.2049
_reflns_number_gt 2685
_reflns_number_total 3341
_reflns_threshold_expression 'I > 2\s(I)'
_cod_data_source_file c5sc01516b2.cif
_cod_data_source_block km47
_cod_depositor_comments 'Adding full bibliography for 1520598--1520602.cif.'
_cod_original_cell_volume 970.92(17)
_cod_database_code 1520598
_shelx_space_group_comment
;
The symmetry employed for this shelxl refinement is uniquely defined
by the following loop, which should always be used as a source of
symmetry information in preference to the above space-group names.
They are only intended as comments.
;

loop_
_space_group_symop_operation_xyz
'x, y, z'
'-x, -y, -z'

loop_
_atom_site_label
_atom_site_type_symbol
_atom_site_fract_x
_atom_site_fract_y
_atom_site_fract_z
_atom_site_U_iso_or_equiv
_atom_site_adp_type
_atom_site_occupancy
_atom_site_site_symmetry_order
_atom_site_calc_flag
_atom_site_refinement_flags_posn
_atom_site_refinement_flags_adp
_atom_site_refinement_flags_occupancy
_atom_site_disorder_assembly
_atom_site_disorder_group
Si1A Si 0.45034(15) 0.87688(12) 0.48103(11) 0.0269(3) Uani 0.75 1 d . U P A 1
Si1B Si 0.4137(5) 0.9696(5) 0.4102(4) 0.0381(9) Uani 0.25 1 d . U P A 2
C1 C 0.4948(4) 0.8502(4) 0.3345(3) 0.0357(8) Uani 1 1 d . U . . .
N2 N 0.3904(3) 0.7374(3) 0.2498(3) 0.0303(7) Uani 1 1 d . U . . .
C3 C 0.4637(4) 0.7021(4) 0.1585(3) 0.0331(8) Uani 1 1 d . U . . .
C4A C 0.6458(9) 0.7975(7) 0.2178(6) 0.0286(13) Uani 0.75 1 d . U P A 1
H41A H 0.7055 0.8427 0.1575 0.034 Uiso 0.75 1 calc R U P A 1
H41B H 0.6936 0.7364 0.2590 0.034 Uiso 0.75 1 calc R U P A 1
C5A C 0.6595(18) 0.9185(15) 0.3078(11) 0.0270(18) Uani 0.75 1 d . U P A 1
C6A C 0.4239(12) 0.5352(9) 0.1460(12) 0.0361(19) Uani 0.75 1 d . U P A 1
H61A H 0.3052 0.4743 0.1203 0.054 Uiso 0.75 1 calc R U P A 1
H61B H 0.4666 0.5109 0.2227 0.054 Uiso 0.75 1 calc R U P A 1
H61C H 0.4748 0.5162 0.0871 0.054 Uiso 0.75 1 calc R U P A 1
C4B C 0.640(4) 0.833(3) 0.188(2) 0.055(5) Uani 0.25 1 d . U P A 2
H42A H 0.7211 0.7950 0.2102 0.066 Uiso 0.25 1 calc R U P A 2
H42B H 0.6580 0.8833 0.1166 0.066 Uiso 0.25 1 calc R U P A 2
C5B C 0.659(6) 0.938(6) 0.286(4) 0.0270(18) Uani 0.25 1 d . U P A 2
C6B C 0.465(4) 0.574(3) 0.165(4) 0.045(6) Uani 0.25 1 d . U P A 2
H62A H 0.5581 0.5773 0.1377 0.068 Uiso 0.25 1 calc R U P A 2
H62B H 0.3634 0.4970 0.1144 0.068 Uiso 0.25 1 calc R U P A 2
H62C H 0.4761 0.5533 0.2472 0.068 Uiso 0.25 1 calc R U P A 2
C7 C 0.3998(5) 0.7338(5) 0.0364(4) 0.0461(10) Uani 1 1 d . U . . .
H7A H 0.4544 0.7137 -0.0193 0.069 Uiso 1 1 calc R U . . .
H7B H 0.4220 0.8374 0.0404 0.069 Uiso 1 1 calc R U . . .
H7C H 0.2817 0.6706 0.0092 0.069 Uiso 1 1 calc R U . . .
C8A C 0.8118(9) 0.9674(7) 0.4111(7) 0.0315(16) Uani 0.75 1 d . U P A 1
H81A H 0.9090 1.0001 0.3800 0.047 Uiso 0.75 1 calc R U P A 1
H81B H 0.8023 0.8845 0.4557 0.047 Uiso 0.75 1 calc R U P A 1
H81C H 0.8217 1.0488 0.4636 0.047 Uiso 0.75 1 calc R U P A 1
C9A C 0.6689(8) 1.0563(7) 0.2459(6) 0.0332(14) Uani 0.75 1 d . U P A 1
H91A H 0.7723 1.1037 0.2229 0.050 Uiso 0.75 1 calc R U P A 1
H91B H 0.6627 1.1263 0.3010 0.050 Uiso 0.75 1 calc R U P A 1
H91C H 0.5775 1.0252 0.1751 0.050 Uiso 0.75 1 calc R U P A 1
C8B C 0.773(4) 0.918(3) 0.390(3) 0.055(6) Uani 0.25 1 d . U P A 2
H82A H 0.7132 0.8243 0.4192 0.082 Uiso 0.25 1 calc R U P A 2
H82B H 0.8133 0.9993 0.4539 0.082 Uiso 0.25 1 calc R U P A 2
H82C H 0.8650 0.9167 0.3651 0.082 Uiso 0.25 1 calc R U P A 2
C9B C 0.718(3) 1.092(3) 0.280(3) 0.054(5) Uani 0.25 1 d . U P A 2
H92A H 0.7945 1.1470 0.3556 0.081 Uiso 0.25 1 calc R U P A 2
H92B H 0.6259 1.1154 0.2637 0.081 Uiso 0.25 1 calc R U P A 2
H92C H 0.7742 1.1184 0.2161 0.081 Uiso 0.25 1 calc R U P A 2
C10 C 0.2185(4) 0.6551(4) 0.2475(3) 0.0300(8) Uani 1 1 d . U . . .
C11 C 0.1069(4) 0.7038(4) 0.1857(3) 0.0346(8) Uani 1 1 d . U . . .
C12 C -0.0580(5) 0.6217(4) 0.1825(4) 0.0392(9) Uani 1 1 d . U . . .
H12 H -0.1352 0.6512 0.1399 0.047 Uiso 1 1 calc R U . . .
C13 C -0.1112(5) 0.4989(4) 0.2399(4) 0.0408(9) Uani 1 1 d . U . . .
H13 H -0.2243 0.4437 0.2357 0.049 Uiso 1 1 calc R U . . .
C14 C -0.0010(5) 0.4561(4) 0.3033(4) 0.0409(9) Uani 1 1 d . U . . .
H14 H -0.0391 0.3723 0.3440 0.049 Uiso 1 1 calc R U . . .
C15 C 0.1656(4) 0.5324(4) 0.3095(3) 0.0351(8) Uani 1 1 d . U . . .
C16 C 0.1599(5) 0.8459(4) 0.1299(4) 0.0459(10) Uani 1 1 d . U . . .
H16 H 0.2785 0.8837 0.1329 0.055 Uiso 1 1 calc R U . B 1
C17 C 0.0676(6) 0.8192(6) 0.0002(5) 0.0617(13) Uani 1 1 d . U . . .
H17A H 0.0726 0.7372 -0.0410 0.092 Uiso 1 1 calc R U . . .
H17B H 0.1175 0.9083 -0.0369 0.092 Uiso 1 1 calc R U . . .
H17C H -0.0468 0.7950 -0.0051 0.092 Uiso 1 1 calc R U . . .
C18A C 0.1432(8) 0.9609(7) 0.2092(6) 0.0408(15) Uani 0.75 1 d . U P C 1
H18A H 0.1844 1.0559 0.1784 0.061 Uiso 0.75 1 calc R U P C 1
H18B H 0.2068 0.9722 0.2907 0.061 Uiso 0.75 1 calc R U P C 1
H18C H 0.0280 0.9266 0.2081 0.061 Uiso 0.75 1 calc R U P C 1
C18B C 0.101(3) 0.961(3) 0.150(2) 0.050(4) Uani 0.25 1 d . U P C 2
H18D H 0.1868 1.0592 0.1482 0.075 Uiso 0.25 1 calc R U P C 2
H18E H 0.0762 0.9558 0.2281 0.075 Uiso 0.25 1 calc R U P C 2
H18F H 0.0023 0.9403 0.0883 0.075 Uiso 0.25 1 calc R U P C 2
C19 C 0.2784(5) 0.4784(5) 0.3857(4) 0.0450(10) Uani 1 1 d . U . . .
H19 H 0.3940 0.5460 0.3858 0.054 Uiso 1 1 calc R U . D 1
C20 C 0.2389(6) 0.3215(5) 0.3395(4) 0.0550(12) Uani 1 1 d . U . . .
H20A H 0.2300 0.3138 0.2541 0.082 Uiso 1 1 calc R U . . .
H20B H 0.1351 0.2518 0.3546 0.082 Uiso 1 1 calc R U . . .
H20C H 0.3262 0.2984 0.3804 0.082 Uiso 1 1 calc R U . . .
C21A C 0.2640(8) 0.4719(6) 0.5137(5) 0.0358(13) Uani 0.75 1 d . U P E 1
H21A H 0.1511 0.4055 0.5145 0.054 Uiso 0.75 1 calc R U P E 1
H21B H 0.2942 0.5708 0.5507 0.054 Uiso 0.75 1 calc R U P E 1
H21C H 0.3374 0.4352 0.5580 0.054 Uiso 0.75 1 calc R U P E 1
C21B C 0.293(3) 0.547(2) 0.5183(18) 0.043(4) Uani 0.25 1 d . U P E 2
H22A H 0.3327 0.6539 0.5217 0.064 Uiso 0.25 1 calc R U P E 2
H22B H 0.3699 0.5263 0.5772 0.064 Uiso 0.25 1 calc R U P E 2
H22C H 0.1855 0.5022 0.5354 0.064 Uiso 0.25 1 calc R U P E 2

loop_
_atom_site_aniso_label
_atom_site_aniso_U_11
_atom_site_aniso_U_22
_atom_site_aniso_U_33
_atom_site_aniso_U_23
_atom_site_aniso_U_13
_atom_site_aniso_U_12
Si1A 0.0249(6) 0.0181(6) 0.0326(7) -0.0038(4) 0.0090(5) 0.0047(4)
Si1B 0.034(2) 0.041(2) 0.035(2) -0.0009(17) 0.0114(17) 0.0125(17)
C1 0.0237(18) 0.0340(19) 0.042(2) -0.0076(16) 0.0105(15) 0.0064(15)
N2 0.0235(15) 0.0297(15) 0.0325(16) -0.0049(12) 0.0104(12) 0.0064(12)
C3 0.0293(19) 0.035(2) 0.034(2) -0.0039(15) 0.0125(15) 0.0119(15)
C4A 0.031(2) 0.033(3) 0.027(3) 0.010(2) 0.015(2) 0.016(2)
C5A 0.0242(19) 0.029(5) 0.024(6) 0.007(3) 0.010(3) 0.007(3)
C6A 0.041(5) 0.024(4) 0.036(4) -0.013(3) 0.012(4) 0.008(3)
C4B 0.041(7) 0.054(9) 0.047(9) -0.009(8) 0.022(6) -0.004(8)
C5B 0.0242(19) 0.029(5) 0.024(6) 0.007(3) 0.010(3) 0.007(3)
C6B 0.057(15) 0.038(11) 0.041(13) -0.005(11) 0.026(12) 0.015(10)
C7 0.047(2) 0.061(3) 0.038(2) 0.0031(19) 0.0168(18) 0.028(2)
C8A 0.014(4) 0.030(3) 0.035(4) -0.008(3) 0.001(3) -0.001(3)
C9A 0.023(4) 0.025(3) 0.037(4) -0.005(2) 0.004(3) 0.000(3)
C8B 0.025(11) 0.077(16) 0.050(10) 0.004(11) 0.014(8) 0.010(12)
C9B 0.041(10) 0.043(8) 0.056(10) 0.003(7) 0.016(8) -0.003(7)
C10 0.0201(17) 0.0302(17) 0.0340(19) -0.0070(14) 0.0113(14) 0.0046(14)
C11 0.031(2) 0.0304(18) 0.041(2) -0.0052(15) 0.0137(16) 0.0102(15)
C12 0.029(2) 0.044(2) 0.043(2) -0.0043(17) 0.0090(16) 0.0155(17)
C13 0.0221(19) 0.046(2) 0.041(2) -0.0062(17) 0.0095(16) 0.0034(16)
C14 0.031(2) 0.041(2) 0.042(2) 0.0029(17) 0.0142(17) 0.0070(16)
C15 0.0302(19) 0.0367(19) 0.0304(19) -0.0033(15) 0.0103(15) 0.0071(15)
C16 0.034(2) 0.040(2) 0.069(3) 0.012(2) 0.0204(19) 0.0181(17)
C17 0.048(3) 0.065(3) 0.083(4) 0.030(3) 0.025(2) 0.030(2)
C18A 0.032(4) 0.037(3) 0.057(4) 0.006(3) 0.006(3) 0.021(3)
C18B 0.042(11) 0.054(9) 0.059(11) 0.021(9) 0.012(9) 0.025(8)
C19 0.033(2) 0.057(3) 0.044(2) 0.0106(19) 0.0127(17) 0.0166(19)
C20 0.055(3) 0.048(2) 0.065(3) 0.020(2) 0.020(2) 0.023(2)
C21A 0.037(3) 0.024(3) 0.042(3) 0.006(3) 0.011(2) 0.009(3)
C21B 0.035(9) 0.048(10) 0.044(7) 0.024(8) 0.017(7) 0.013(9)

loop_
_atom_type_symbol
_atom_type_description
_atom_type_scat_dispersion_real
_atom_type_scat_dispersion_imag
_atom_type_scat_source
C C 0.0181 0.0091 'International Tables Vol C Tables 4.2.6.8 and 6.1.1.4'
H H 0.0000 0.0000 'International Tables Vol C Tables 4.2.6.8 and 6.1.1.4'
N N 0.0311 0.0180 'International Tables Vol C Tables 4.2.6.8 and 6.1.1.4'
Si Si 0.2541 0.3302 'International Tables Vol C Tables 4.2.6.8 and 6.1.1.4'

loop_
_geom_angle_atom_site_label_1
_geom_angle_atom_site_label_2
_geom_angle_atom_site_label_3
_geom_angle
_geom_angle_site_symmetry_3
C1 Si1A Si1A 103.67(14) 2_676
C1 Si1B Si1B 98.9(3) 2_676
N2 C1 C5A 109.0(7) .
N2 C1 C5B 105.9(19) .
N2 C1 Si1A 122.6(3) .
C5A C1 Si1A 126.3(6) .
N2 C1 Si1B 119.7(3) .
C5B C1 Si1B 118(2) .
C1 N2 C10 121.9(3) .
C1 N2 C3 115.5(3) .
C10 N2 C3 122.6(3) .
C6B C3 N2 112.8(19) .
C6B C3 C7 116.9(18) .
N2 C3 C7 112.2(3) .
N2 C3 C4A 99.8(4) .
C7 C3 C4A 116.5(4) .
C6B C3 C4B 112(2) .
N2 C3 C4B 102.9(12) .
C7 C3 C4B 98.2(11) .
N2 C3 C6A 111.5(6) .
C7 C3 C6A 106.9(5) .
C4A C3 C6A 110.0(5) .
C3 C4A C5A 107.5(7) .
C1 C5A C8A 118.4(8) .
C1 C5A C4A 102.4(9) .
C8A C5A C4A 111.2(10) .
C1 C5A C9A 105.4(9) .
C8A C5A C9A 108.6(10) .
C4A C5A C9A 110.5(7) .
C5B C4B C3 109(3) .
C9B C5B C4B 123(3) .
C9B C5B C8B 108(4) .
C4B C5B C8B 104(4) .
C9B C5B C1 119(4) .
C4B C5B C1 104(3) .
C8B C5B C1 95(2) .
C15 C10 C11 120.8(3) .
C15 C10 N2 120.3(3) .
C11 C10 N2 118.9(3) .
C12 C11 C10 118.1(3) .
C12 C11 C16 118.7(4) .
C10 C11 C16 123.1(3) .
C13 C12 C11 121.3(4) .
C14 C13 C12 120.0(4) .
C13 C14 C15 121.7(4) .
C14 C15 C10 118.0(4) .
C14 C15 C19 117.5(3) .
C10 C15 C19 124.5(3) .
C11 C16 C17 111.5(4) .
C11 C16 C18B 122.7(9) .
C17 C16 C18B 88.1(9) .
C11 C16 C18A 107.8(4) .
C17 C16 C18A 114.6(4) .
C15 C19 C21A 113.0(4) .
C15 C19 C20 112.1(3) .
C21A C19 C20 105.0(4) .
C15 C19 C21B 100.6(8) .
C20 C19 C21B 129.6(8) .

loop_
_geom_bond_atom_site_label_1
_geom_bond_atom_site_label_2
_geom_bond_distance
_geom_bond_site_symmetry_2
Si1A C1 1.887(4) .
Si1A Si1A 2.254(2) 2_676
Si1B C1 1.978(6) .
Si1B Si1B 2.232(9) 2_676
C1 N2 1.342(5) .
C1 C5A 1.502(15) .
C1 C5B 1.64(5) .
N2 C10 1.453(4) .
N2 C3 1.504(4) .
C3 C6B 1.31(4) .
C3 C7 1.517(6) .
C3 C4A 1.534(8) .
C3 C4B 1.56(3) .
C3 C6A 1.568(10) .
C4A C5A 1.546(18) .
C5A C8A 1.532(15) .
C5A C9A 1.567(12) .
C4B C5B 1.48(6) .
C5B C9B 1.42(5) .
C5B C8B 1.51(5) .
C10 C15 1.406(5) .
C10 C11 1.416(5) .
C11 C12 1.395(5) .
C11 C16 1.520(5) .
C12 C13 1.375(6) .
C13 C14 1.372(6) .
C14 C15 1.395(5) .
C15 C19 1.527(6) .
C16 C17 1.521(7) .
C16 C18B 1.53(2) .
C16 C18A 1.561(8) .
C19 C21A 1.527(7) .
C19 C20 1.530(6) .
C19 C21B 1.64(2) .
